data_7245269
loop_
_publ_author_name
'Gebrezgiabher, Mamo'
'Schlittenhardt, S\"oren'
'Rajn\'ak, Cyril'
'Kuch\'ar, Juraj'
'Sergawie, Assefa'
'\<Cern\'ak, Juraj'
'Ruben, Mario'
'Thomas, Madhu'
'Bo\<ca, Roman'

_publ_section_title
;
 &#x000D; Triangulo-{ErIII3} complex showing field supported slow magnetic
 relaxation
;
_journal_issue 33
_journal_name_full 'RSC Advances'
_journal_page_first 21674
_journal_page_last 21680
_journal_paper_doi 10.1039/D2RA04328A
_journal_volume 12
_journal_year 2022
_chemical_formula_sum 'C24 H33 Cl4 Er3 O25.47'
_chemical_formula_weight 1372.60
_space_group_crystal_system monoclinic
_space_group_IT_number 15
_space_group_name_Hall '-I 2ya'
_space_group_name_H-M_alt 'I 1 2/a 1'
_atom_sites_solution_hydrogens mixed
_atom_sites_solution_primary iterative
_audit_creation_method SHELXL-2018/3
_audit_update_record
;
2021-11-15 deposited with the CCDC.	2022-07-19 downloaded from the CCDC.
;
_cell_angle_alpha 90
_cell_angle_beta 96.760(4)
_cell_angle_gamma 90
_cell_formula_units_Z 8
_cell_length_a 17.3111(6)
_cell_length_b 17.9541(10)
_cell_length_c 30.2138(14)
_cell_measurement_reflns_used 11624
_cell_measurement_temperature 95(2)
_cell_measurement_theta_max 29.3530
_cell_measurement_theta_min 2.6030
_cell_volume 9325.3(8)
_computing_cell_refinement 'CrysAlisPro 1.171.41.93a (Rigaku OD, 2020)'
_computing_data_collection 'CrysAlisPro 1.171.41.93a (Rigaku OD, 2020)'
_computing_data_reduction 'CrysAlisPro 1.171.41.93a (Rigaku OD, 2020)'
_computing_molecular_graphics
;
  Diamond V4.6.4 (Klaus Brandenburg, Crystal Impact GbR, 2020)
;
_computing_publication_material 'SHELXL-2018/3 (Sheldrick, 2018)'
_computing_structure_refinement 'SHELXL-2018/3 (Sheldrick, 2018)'
_computing_structure_solution 'SHELXT-2018/2 (Sheldrick, 2015)'
_diffrn_ambient_temperature 95(2)
_diffrn_detector_area_resol_mean 5.2027
_diffrn_measured_fraction_theta_full 1.000
_diffrn_measured_fraction_theta_max 0.995
_diffrn_measurement_device_type 'SuperNova, Dual, Cu at home/near, AtlasS2'
_diffrn_measurement_method '\w scans'
_diffrn_radiation_type MoK\a
_diffrn_radiation_wavelength 0.71073
_diffrn_reflns_av_R_equivalents 0.0238
_diffrn_reflns_av_unetI/netI 0.0316
_diffrn_reflns_Laue_measured_fraction_full 1.000
_diffrn_reflns_Laue_measured_fraction_max 0.995
_diffrn_reflns_limit_h_max 21
_diffrn_reflns_limit_h_min -21
_diffrn_reflns_limit_k_max 21
_diffrn_reflns_limit_k_min -22
_diffrn_reflns_limit_l_max 37
_diffrn_reflns_limit_l_min -25
_diffrn_reflns_number 23900
_diffrn_reflns_point_group_measured_fraction_full 1.000
_diffrn_reflns_point_group_measured_fraction_max 0.995
_diffrn_reflns_theta_full 25.242
_diffrn_reflns_theta_max 26.499
_diffrn_reflns_theta_min 2.038
_diffrn_source 'micro-focus sealed X-ray tube'
_exptl_absorpt_coefficient_mu 5.657
_exptl_absorpt_correction_T_max 0.853
_exptl_absorpt_correction_T_min 0.528
_exptl_absorpt_correction_type gaussian
_exptl_absorpt_process_details
;
CrysAlisPro 1.171.41.93a (Rigaku Oxford Diffraction, 2020)
Numerical absorption correction based on gaussian integration over
a multifaceted crystal model
Empirical absorption correction using spherical harmonics,
implemented in SCALE3 ABSPACK scaling algorithm.
;
_exptl_crystal_colour yellow
_exptl_crystal_density_diffrn 1.955
_exptl_crystal_description block
_exptl_crystal_F_000 5222
_exptl_crystal_size_max 0.204
_exptl_crystal_size_mid 0.125
_exptl_crystal_size_min 0.118
_refine_diff_density_max 1.854
_refine_diff_density_min -1.273
_refine_diff_density_rms 0.135
_refine_ls_extinction_method none
_refine_ls_goodness_of_fit_ref 1.076
_refine_ls_hydrogen_treatment mixed
_refine_ls_matrix_type full
_refine_ls_number_parameters 613
_refine_ls_number_reflns 9623
_refine_ls_number_restraints 17
_refine_ls_restrained_S_all 1.075
_refine_ls_R_factor_all 0.0388
_refine_ls_R_factor_gt 0.0302
_refine_ls_shift/su_max 0.002
_refine_ls_shift/su_mean 0.000
_refine_ls_structure_factor_coef Fsqd
_refine_ls_weighting_details 'w=1/[\s^2^(Fo^2^)+(0.0280P)^2^+48.8930P] where P=(Fo^2^+2Fc^2^)/3'
_refine_ls_weighting_scheme calc
_refine_ls_wR_factor_gt 0.0680
_refine_ls_wR_factor_ref 0.0713
_reflns_Friedel_coverage 0.000
_reflns_number_gt 8267
_reflns_number_total 9623
_reflns_threshold_expression 'I > 2\s(I)'
_cod_data_source_file d2ra04328a2.cif
_cod_data_source_block MG20
_cod_original_sg_symbol_H-M 'I 2/a'
_cod_database_code 7245269
_shelx_shelxl_version_number 2018/3
_shelx_space_group_comment
;
The symmetry employed for this shelxl refinement is uniquely defined
by the following loop, which should always be used as a source of
symmetry information in preference to the above space-group names.
They are only intended as comments.
;
_shelx_estimated_absorpt_t_min 0.392
_shelx_estimated_absorpt_t_max 0.555

loop_
_space_group_symop_operation_xyz
'x, y, z'
'-x+1/2, y, -z'
'x+1/2, y+1/2, z+1/2'
'-x+1, y+1/2, -z+1/2'
'-x, -y, -z'
'x-1/2, -y, z'
'-x+1/2, -y+1/2, -z+1/2'
'x, -y+1/2, z+1/2'

loop_
_atom_site_label
_atom_site_type_symbol
_atom_site_fract_x
_atom_site_fract_y
_atom_site_fract_z
_atom_site_U_iso_or_equiv
_atom_site_adp_type
_atom_site_occupancy
_atom_site_site_symmetry_order
_atom_site_calc_flag
_atom_site_refinement_flags_posn
_atom_site_refinement_flags_adp
_atom_site_refinement_flags_occupancy
_atom_site_disorder_assembly
_atom_site_disorder_group
Er1 Er 0.39435(2) 0.49134(2) 0.37311(2) 0.01766(6) Uani 1 1 d . . . . .
Er2 Er 0.52161(2) 0.39319(2) 0.31209(2) 0.01664(6) Uani 1 1 d . . . . .
Er3 Er 0.38832(2) 0.29637(2) 0.36782(2) 0.01834(6) Uani 1 1 d . . . . .
Cl1 Cl 0.28888(6) 0.55227(7) 0.31267(4) 0.0236(2) Uani 1 1 d . . . . .
Cl2 Cl 0.71728(6) 0.87861(7) 0.27752(4) 0.0228(2) Uani 1 1 d . . . . .
Cl3 Cl 0.57067(7) 0.37634(7) 0.48531(4) 0.0251(3) Uani 1 1 d . . . . .
Cl4A Cl 0.5292(2) 0.87535(18) 0.42571(10) 0.0503(8) Uani 0.5 1 d . . P A 1
O31 O 0.4499(5) 0.9000(5) 0.3261(3) 0.038(2) Uani 0.5 1 d . . P B 1
O32A O 0.3567(9) 0.8863(8) 0.4480(6) 0.076(3) Uani 0.37 1 d . . P C 1
Cl4B Cl 0.4709(2) 0.89781(17) 0.35479(14) 0.0458(8) Uani 0.5 1 d . . P D 2
O32B O 0.4216(9) 0.8731(8) 0.4497(5) 0.076(3) Uani 0.39 1 d . . P E 2
O32C O 0.381(2) 0.8919(19) 0.4918(13) 0.076(3) Uani 0.16 1 d . . P F 3
O1 O 0.3974(2) 0.16727(19) 0.36667(12) 0.0296(8) Uani 1 1 d . . . . .
O2 O 0.48730(18) 0.27168(18) 0.32624(11) 0.0220(7) Uani 1 1 d . . . . .
O3 O 0.59260(19) 0.2942(2) 0.27422(12) 0.0290(8) Uani 1 1 d . . . . .
O4 O 0.59929(18) 0.46798(19) 0.27462(12) 0.0259(8) Uani 1 1 d . . . . .
O5 O 0.49759(17) 0.51294(17) 0.33364(11) 0.0203(7) Uani 1 1 d . . . . .
O6 O 0.4422(2) 0.62335(19) 0.37545(12) 0.0278(8) Uani 1 1 d . . . . .
O7 O 0.30583(19) 0.5451(2) 0.41648(12) 0.0289(8) Uani 1 1 d . . . . .
O8 O 0.32171(18) 0.39317(19) 0.39559(12) 0.0252(8) Uani 1 1 d . . . . .
O9 O 0.2700(2) 0.2579(2) 0.40220(13) 0.0313(8) Uani 1 1 d . . . . .
O10 O 0.38860(17) 0.39855(17) 0.31868(11) 0.0176(7) Uani 1 1 d D . . . .
H10O H 0.356(3) 0.403(3) 0.2961(11) 0.031(16) Uiso 1 1 d D . . . .
O11 O 0.48239(17) 0.38829(18) 0.38360(11) 0.0191(7) Uani 1 1 d D . . . .
H11O H 0.516(2) 0.384(3) 0.4057(12) 0.029(15) Uiso 1 1 d D . . . .
O21 O 0.3035(2) 0.2647(2) 0.30499(12) 0.0307(8) Uani 1 1 d D . . . .
H21A H 0.292(4) 0.2215(11) 0.2965(16) 0.046 Uiso 1 1 d D U . . .
H21B H 0.300(4) 0.290(2) 0.2816(10) 0.046 Uiso 1 1 d D U . . .
O22 O 0.4450(2) 0.2639(2) 0.43857(12) 0.0340(9) Uani 1 1 d D . . . .
H22A H 0.473(3) 0.287(2) 0.4584(14) 0.051 Uiso 1 1 d D U . . .
H22B H 0.444(4) 0.2199(12) 0.4477(18) 0.051 Uiso 1 1 d D U . . .
O23 O 0.4607(2) 0.5053(2) 0.44427(12) 0.0313(9) Uani 1 1 d D . . . .
H23A H 0.450(3) 0.536(2) 0.4635(12) 0.047 Uiso 1 1 d D U . . .
H23B H 0.484(3) 0.470(2) 0.4586(14) 0.047 Uiso 1 1 d D U . . .
O24 O 0.64410(18) 0.3844(2) 0.35530(12) 0.0260(8) Uani 1 1 d D . . . .
H24A H 0.6824(19) 0.403(3) 0.3444(18) 0.039 Uiso 1 1 d D U . . .
H24B H 0.662(2) 0.3452(18) 0.3680(18) 0.039 Uiso 1 1 d D U . . .
O25 O 0.46370(19) 0.3938(2) 0.23898(11) 0.0243(7) Uani 1 1 d D . . . .
H25A H 0.4163(8) 0.389(3) 0.2294(14) 0.036 Uiso 1 1 d D U . . .
H25B H 0.486(2) 0.395(3) 0.2159(9) 0.036 Uiso 1 1 d D U . . .
O33 O 0.3089(4) 0.7543(4) 0.4742(2) 0.095(2) Uani 1 1 d . . . . .
O34 O 0.6938(3) 0.2532(3) 0.39403(19) 0.0741(16) Uani 1 1 d . . . . .
O35A O 0.4634(6) 0.1254(4) 0.4701(3) 0.087(3) Uani 0.784(12) 1 d . . P G 1
O35B O 0.413(2) 0.1441(16) 0.4922(11) 0.087(3) Uani 0.216(12) 1 d . . P G 2
O36 O 0.6000(6) 0.1390(5) 0.4252(3) 0.079(3) Uani 0.6 1 d . . P H 2
O37A O 0.6585(16) -0.0035(15) 0.4309(9) 0.098(4) Uani 0.3 1 d . . P I 1
O37B O 0.6186(9) -0.0096(9) 0.4087(5) 0.098(4) Uani 0.5 1 d . . P J 2
O37C O 0.585(2) 0.035(2) 0.4219(12) 0.098(4) Uani 0.2 1 d . . P K 3
O38A O 0.3562(11) 0.0212(8) 0.4370(7) 0.074(5) Uani 0.4 1 d . . P L 1
O38B O 0.3854(15) -0.0043(11) 0.4263(10) 0.074(5) Uani 0.3 1 d . . P M 2
O40A O 0.7829(8) 0.3935(8) 0.1164(5) 0.0648(19) Uani 0.353(7) 1 d . . P N 1
O40B O 0.7148(4) 0.3518(5) 0.1540(3) 0.0648(19) Uani 0.647(7) 1 d . . P N 2
O41A O 0.2484(5) 0.0050(5) 0.3605(3) 0.067(2) Uani 0.622(7) 1 d . . P O 1
O41B O 0.3001(8) -0.0363(8) 0.3223(5) 0.067(2) Uani 0.378(7) 1 d . . P O 2
O42A O 0.280(3) 0.007(3) 0.486(2) 0.122(6) Uiso 0.15 1 d . . P P 1
O42B O 0.3031(16) 0.0642(16) 0.5152(10) 0.122(6) Uiso 0.3 1 d . . P Q 2
O42C O 0.3432(17) 0.0280(16) 0.4944(10) 0.122(6) Uiso 0.3 1 d . . P R 3
C1 C 0.4368(3) 0.1214(3) 0.34886(18) 0.0295(12) Uani 1 1 d . . . . .
H1 H 0.427(3) 0.070(3) 0.358(2) 0.039(16) Uiso 1 1 d . . . . .
C2 C 0.4955(3) 0.1371(3) 0.32078(16) 0.0232(10) Uani 1 1 d . . . . .
C3 C 0.5329(3) 0.0757(3) 0.30337(17) 0.0287(11) Uani 1 1 d . . . . .
H3 H 0.518525 0.026573 0.310760 0.034 Uiso 1 1 calc R U . . .
C4 C 0.5892(3) 0.0860(3) 0.27612(18) 0.0283(12) Uani 1 1 d . . . . .
H4 H 0.614002 0.044225 0.264603 0.034 Uiso 1 1 calc R U . . .
C5 C 0.6104(3) 0.1582(3) 0.26512(17) 0.0279(11) Uani 1 1 d . . . . .
H5 H 0.649137 0.165394 0.245722 0.033 Uiso 1 1 calc R U . . .
C6 C 0.5755(3) 0.2188(3) 0.28225(16) 0.0222(10) Uani 1 1 d . . . . .
C7 C 0.5174(2) 0.2101(2) 0.31028(15) 0.0168(9) Uani 1 1 d . . . . .
C8 C 0.6565(3) 0.3067(3) 0.2498(2) 0.0456(16) Uani 1 1 d . . . . .
H8A H 0.663839 0.360369 0.246098 0.068 Uiso 1 1 calc R U . . .
H8B H 0.646279 0.283132 0.220436 0.068 Uiso 1 1 calc R U . . .
H8C H 0.703696 0.285195 0.265983 0.068 Uiso 1 1 calc R U . . .
C9 C 0.6185(3) 0.5340(3) 0.27574(18) 0.0274(11) Uani 1 1 d . . . . .
H9 H 0.656(3) 0.550(3) 0.2557(17) 0.020(13) Uiso 1 1 d . . . . .
C10 C 0.5879(3) 0.5921(3) 0.30101(17) 0.0235(11) Uani 1 1 d . . . . .
C11 C 0.6171(3) 0.6650(3) 0.29627(19) 0.0336(13) Uani 1 1 d . . . . .
H11 H 0.656326 0.673477 0.277322 0.040 Uiso 1 1 calc R U . . .
C12 C 0.5894(4) 0.7229(3) 0.3186(2) 0.0394(14) Uani 1 1 d . . . . .
H12 H 0.610365 0.771303 0.315713 0.047 Uiso 1 1 calc R U . . .
C13 C 0.5310(3) 0.7122(3) 0.34558(18) 0.0307(12) Uani 1 1 d . . . . .
H13 H 0.511476 0.752967 0.360901 0.037 Uiso 1 1 calc R U . . .
C14 C 0.5016(3) 0.6415(3) 0.34991(17) 0.0237(11) Uani 1 1 d . . . . .
C15 C 0.5292(3) 0.5799(3) 0.32768(16) 0.0200(10) Uani 1 1 d . . . . .
C16 C 0.4046(4) 0.6852(3) 0.3941(2) 0.0417(15) Uani 1 1 d . . . . .
H16A H 0.441925 0.711109 0.415652 0.062 Uiso 1 1 calc R U . . .
H16B H 0.360997 0.667098 0.409048 0.062 Uiso 1 1 calc R U . . .
H16C H 0.385097 0.719720 0.370180 0.062 Uiso 1 1 calc R U . . .
C17 C 0.2498(3) 0.5223(3) 0.43394(17) 0.0279(12) Uani 1 1 d . . . . .
H17 H 0.229(3) 0.565(3) 0.4501(18) 0.028(14) Uiso 1 1 d . . . . .
C18 C 0.2231(3) 0.4464(3) 0.43597(16) 0.0249(11) Uani 1 1 d . . . . .
C19 C 0.1582(3) 0.4326(3) 0.45871(19) 0.0345(13) Uani 1 1 d . . . . .
H19 H 0.133019 0.473156 0.471290 0.041 Uiso 1 1 calc R U . . .
C20 C 0.1309(3) 0.3626(4) 0.4630(2) 0.0426(15) Uani 1 1 d . . . . .
H20 H 0.086876 0.354815 0.478505 0.051 Uiso 1 1 calc R U . . .
C21 C 0.1664(3) 0.3017(3) 0.44501(18) 0.0326(12) Uani 1 1 d . . . . .
H21 H 0.147343 0.252714 0.448388 0.039 Uiso 1 1 calc R U . . .
C22 C 0.2298(3) 0.3140(3) 0.42221(17) 0.0256(11) Uani 1 1 d . . . . .
C23 C 0.2598(3) 0.3860(3) 0.41734(16) 0.0236(11) Uani 1 1 d . . . . .
C24 C 0.2412(4) 0.1828(3) 0.4063(2) 0.0468(16) Uani 1 1 d . . . . .
H24D H 0.247719 0.168016 0.437710 0.070 Uiso 1 1 calc R U . . .
H24E H 0.270488 0.148662 0.389191 0.070 Uiso 1 1 calc R U . . .
H24F H 0.185952 0.180910 0.394663 0.070 Uiso 1 1 calc R U . . .

loop_
_atom_site_aniso_label
_atom_site_aniso_U_11
_atom_site_aniso_U_22
_atom_site_aniso_U_33
_atom_site_aniso_U_23
_atom_site_aniso_U_13
_atom_site_aniso_U_12
Er1 0.01401(10) 0.01923(11) 0.01965(11) -0.00353(9) 0.00164(8) 0.00191(8)
Er2 0.01198(10) 0.01675(11) 0.02157(11) -0.00221(9) 0.00355(8) -0.00101(8)
Er3 0.01758(10) 0.01881(11) 0.01870(11) -0.00073(9) 0.00249(8) -0.00353(8)
Cl1 0.0170(5) 0.0289(6) 0.0248(6) 0.0001(5) 0.0014(4) 0.0051(5)
Cl2 0.0184(5) 0.0244(6) 0.0253(6) 0.0016(5) 0.0006(4) 0.0047(5)
Cl3 0.0265(6) 0.0247(6) 0.0231(6) -0.0042(5) -0.0021(5) 0.0035(5)
Cl4A 0.077(2) 0.0429(17) 0.0315(16) -0.0006(14) 0.0091(15) 0.0080(16)
O31 0.038(4) 0.064(6) 0.013(4) 0.014(4) 0.004(3) 0.005(4)
O32A 0.070(6) 0.074(6) 0.080(7) 0.038(6) -0.007(6) -0.007(6)
Cl4B 0.060(2) 0.0315(16) 0.051(2) 0.0022(16) 0.0279(17) 0.0051(15)
O32B 0.070(6) 0.074(6) 0.080(7) 0.038(6) -0.007(6) -0.007(6)
O32C 0.070(6) 0.074(6) 0.080(7) 0.038(6) -0.007(6) -0.007(6)
O1 0.038(2) 0.0220(19) 0.029(2) -0.0009(16) 0.0071(16) -0.0015(16)
O2 0.0237(16) 0.0182(17) 0.0245(18) -0.0010(15) 0.0044(14) 0.0048(14)
O3 0.0214(17) 0.031(2) 0.036(2) -0.0052(17) 0.0127(15) -0.0026(15)
O4 0.0178(16) 0.0278(19) 0.032(2) 0.0037(16) 0.0027(14) -0.0020(15)
O5 0.0165(15) 0.0155(16) 0.0291(19) -0.0002(14) 0.0037(13) -0.0048(13)
O6 0.0291(18) 0.0215(18) 0.032(2) -0.0029(16) -0.0002(15) 0.0059(15)
O7 0.0255(18) 0.038(2) 0.0240(19) -0.0013(17) 0.0037(15) 0.0083(16)
O8 0.0181(16) 0.034(2) 0.0249(19) -0.0020(16) 0.0075(14) -0.0003(15)
O9 0.0303(19) 0.030(2) 0.035(2) -0.0009(17) 0.0084(16) -0.0054(16)
O10 0.0115(15) 0.0227(17) 0.0184(17) -0.0017(14) 0.0010(12) -0.0013(13)
O11 0.0155(15) 0.0226(17) 0.0189(17) -0.0032(14) 0.0003(13) 0.0013(14)
O21 0.035(2) 0.029(2) 0.0260(19) 0.0037(16) -0.0054(16) -0.0134(17)
O22 0.043(2) 0.031(2) 0.026(2) 0.0033(17) -0.0040(17) -0.0106(18)
O23 0.037(2) 0.031(2) 0.0238(19) -0.0089(17) -0.0048(16) 0.0132(17)
O24 0.0152(16) 0.035(2) 0.028(2) 0.0027(16) 0.0041(14) -0.0039(15)
O25 0.0171(16) 0.0320(19) 0.0242(18) -0.0026(16) 0.0048(13) -0.0027(15)
O33 0.095(4) 0.094(5) 0.093(5) 0.011(4) -0.001(4) 0.034(4)
O34 0.078(4) 0.066(3) 0.073(4) 0.021(3) -0.013(3) -0.007(3)
O35A 0.139(8) 0.052(4) 0.065(6) 0.029(4) -0.004(5) -0.012(5)
O35B 0.139(8) 0.052(4) 0.065(6) 0.029(4) -0.004(5) -0.012(5)
O36 0.085(6) 0.073(6) 0.079(7) -0.007(6) 0.014(5) -0.003(5)
O37A 0.116(13) 0.096(8) 0.080(11) 0.026(9) -0.002(7) 0.011(9)
O37B 0.116(13) 0.096(8) 0.080(11) 0.026(9) -0.002(7) 0.011(9)
O37C 0.116(13) 0.096(8) 0.080(11) 0.026(9) -0.002(7) 0.011(9)
O38A 0.091(13) 0.024(8) 0.102(12) 0.006(8) -0.009(9) 0.007(6)
O38B 0.091(13) 0.024(8) 0.102(12) 0.006(8) -0.009(9) 0.007(6)
O40A 0.057(4) 0.070(5) 0.066(5) 0.005(4) 0.002(3) 0.002(4)
O40B 0.057(4) 0.070(5) 0.066(5) 0.005(4) 0.002(3) 0.002(4)
O41A 0.066(4) 0.065(5) 0.067(5) 0.018(4) -0.001(4) 0.007(4)
O41B 0.066(4) 0.065(5) 0.067(5) 0.018(4) -0.001(4) 0.007(4)
C1 0.039(3) 0.025(3) 0.024(3) 0.001(2) 0.004(2) 0.005(2)
C2 0.030(3) 0.018(2) 0.021(2) 0.000(2) 0.002(2) -0.002(2)
C3 0.040(3) 0.019(3) 0.028(3) -0.003(2) 0.005(2) 0.003(2)
C4 0.031(3) 0.024(3) 0.030(3) -0.006(2) 0.003(2) 0.012(2)
C5 0.021(2) 0.036(3) 0.026(3) -0.002(2) 0.005(2) 0.003(2)
C6 0.018(2) 0.023(3) 0.023(3) -0.002(2) -0.0033(19) 0.000(2)
C7 0.018(2) 0.017(2) 0.016(2) -0.0028(19) 0.0012(17) 0.0042(18)
C8 0.043(3) 0.032(3) 0.070(5) -0.008(3) 0.039(3) -0.002(3)
C9 0.022(2) 0.031(3) 0.029(3) 0.007(2) 0.001(2) 0.000(2)
C10 0.022(2) 0.025(3) 0.022(3) 0.002(2) 0.0000(19) -0.002(2)
C11 0.036(3) 0.034(3) 0.031(3) 0.008(3) 0.006(2) -0.012(3)
C12 0.053(4) 0.021(3) 0.043(4) 0.006(3) 0.002(3) -0.012(3)
C13 0.040(3) 0.022(3) 0.029(3) -0.002(2) -0.002(2) 0.001(2)
C14 0.024(2) 0.021(3) 0.025(3) 0.002(2) -0.006(2) 0.001(2)
C15 0.019(2) 0.014(2) 0.026(3) 0.001(2) -0.0034(19) 0.0018(19)
C16 0.055(4) 0.024(3) 0.049(4) -0.010(3) 0.015(3) 0.004(3)
C17 0.024(3) 0.039(3) 0.020(3) 0.002(2) 0.000(2) 0.007(2)
C18 0.022(2) 0.035(3) 0.018(2) 0.001(2) 0.0024(19) 0.011(2)
C19 0.028(3) 0.047(4) 0.030(3) -0.002(3) 0.009(2) 0.005(3)
C20 0.033(3) 0.058(4) 0.041(4) -0.002(3) 0.023(3) -0.002(3)
C21 0.027(3) 0.041(3) 0.031(3) -0.001(3) 0.010(2) -0.005(2)
C22 0.017(2) 0.036(3) 0.024(3) -0.003(2) 0.0046(19) 0.003(2)
C23 0.016(2) 0.035(3) 0.020(2) 0.006(2) 0.0006(18) 0.000(2)
C24 0.044(3) 0.037(3) 0.064(4) 0.008(3) 0.023(3) -0.003(3)

loop_
_atom_type_symbol
_atom_type_description
_atom_type_scat_dispersion_real
_atom_type_scat_dispersion_imag
_atom_type_scat_source
C C 0.0033 0.0016 'International Tables Vol C Tables 4.2.6.8 and 6.1.1.4'
H H 0.0000 0.0000 'International Tables Vol C Tables 4.2.6.8 and 6.1.1.4'
O O 0.0106 0.0060 'International Tables Vol C Tables 4.2.6.8 and 6.1.1.4'
Cl Cl 0.1484 0.1585 'International Tables Vol C Tables 4.2.6.8 and 6.1.1.4'
Er Er -0.2586 4.9576 'International Tables Vol C Tables 4.2.6.8 and 6.1.1.4'

loop_
_geom_angle_atom_site_label_1
_geom_angle_atom_site_label_2
_geom_angle_atom_site_label_3
_geom_angle
_geom_angle_site_symmetry_1
_geom_angle_site_symmetry_3
_geom_angle_publ_flag
O5 Er1 O8 139.88(11) . . ?
O5 Er1 O23 97.59(13) . . ?
O8 Er1 O23 92.10(13) . . ?
O5 Er1 O10 74.09(11) . . ?
O8 Er1 O10 71.55(12) . . ?
O23 Er1 O10 134.62(12) . . ?
O5 Er1 O7 145.40(12) . . ?
O8 Er1 O7 74.63(12) . . ?
O23 Er1 O7 73.91(12) . . ?
O10 Er1 O7 135.45(11) . . ?
O5 Er1 O11 71.15(11) . . ?
O8 Er1 O11 74.45(11) . . ?
O23 Er1 O11 73.96(12) . . ?
O10 Er1 O11 61.03(10) . . ?
O7 Er1 O11 133.90(12) . . ?
O5 Er1 O6 65.19(11) . . ?
O8 Er1 O6 154.24(12) . . ?
O23 Er1 O6 75.36(13) . . ?
O10 Er1 O6 132.88(12) . . ?
O7 Er1 O6 80.24(12) . . ?
O11 Er1 O6 121.55(11) . . ?
O5 Er1 Cl1 95.01(8) . . ?
O8 Er1 Cl1 99.33(9) . . ?
O23 Er1 Cl1 144.44(9) . . ?
O10 Er1 Cl1 80.85(8) . . ?
O7 Er1 Cl1 76.89(9) . . ?
O11 Er1 Cl1 141.56(8) . . ?
O6 Er1 Cl1 80.13(8) . . ?
O5 Er1 Er3 99.55(8) . . ?
O8 Er1 Er3 40.37(8) . . ?
O23 Er1 Er3 99.10(9) . . ?
O10 Er1 Er3 41.99(8) . . ?
O7 Er1 Er3 114.80(9) . . ?
O11 Er1 Er3 41.36(7) . . ?
O6 Er1 Er3 162.30(8) . . ?
Cl1 Er1 Er3 111.41(3) . . ?
O5 Er1 Er2 40.23(8) . . ?
O8 Er1 Er2 99.68(8) . . ?
O23 Er1 Er2 105.49(9) . . ?
O10 Er1 Er2 41.32(7) . . ?
O7 Er1 Er2 174.19(9) . . ?
O11 Er1 Er2 41.61(8) . . ?
O6 Er1 Er2 105.28(8) . . ?
Cl1 Er1 Er2 105.57(3) . . ?
Er3 Er1 Er2 59.449(6) . . ?
O4 Er2 O5 74.22(12) . . ?
O4 Er2 O2 145.29(12) . . ?
O5 Er2 O2 140.41(12) . . ?
O4 Er2 O25 74.88(12) . . ?
O5 Er2 O25 101.13(12) . . ?
O2 Er2 O25 95.12(12) . . ?
O4 Er2 O10 131.26(11) . . ?
O5 Er2 O10 74.00(11) . . ?
O2 Er2 O10 75.30(11) . . ?
O25 Er2 O10 76.16(11) . . ?
O4 Er2 O11 136.77(12) . . ?
O5 Er2 O11 72.06(11) . . ?
O2 Er2 O11 71.67(11) . . ?
O25 Er2 O11 137.76(11) . . ?
O10 Er2 O11 61.78(11) . . ?
O4 Er2 O24 76.78(12) . . ?
O5 Er2 O24 94.97(12) . . ?
O2 Er2 O24 93.91(12) . . ?
O25 Er2 O24 141.96(12) . . ?
O10 Er2 O24 141.78(12) . . ?
O11 Er2 O24 80.00(11) . . ?
O4 Er2 O3 80.94(12) . . ?
O5 Er2 O3 154.87(11) . . ?
O2 Er2 O3 64.35(11) . . ?
O25 Er2 O3 75.47(12) . . ?
O10 Er2 O3 127.45(11) . . ?
O11 Er2 O3 127.19(12) . . ?
O24 Er2 O3 75.45(12) . . ?
O4 Er2 Er3 173.41(8) . . ?
O5 Er2 Er3 100.25(8) . . ?
O2 Er2 Er3 40.54(8) . . ?
O25 Er2 Er3 103.12(8) . . ?
O10 Er2 Er3 42.50(8) . . ?
O11 Er2 Er3 41.71(8) . . ?
O24 Er2 Er3 107.62(9) . . ?
O3 Er2 Er3 104.78(8) . . ?
O4 Er2 Er1 113.98(9) . . ?
O5 Er2 Er1 40.16(8) . . ?
O2 Er2 Er1 100.70(8) . . ?
O25 Er2 Er1 105.69(8) . . ?
O10 Er2 Er1 41.28(8) . . ?
O11 Er2 Er1 42.77(8) . . ?
O24 Er2 Er1 108.76(9) . . ?
O3 Er2 Er1 164.97(8) . . ?
Er3 Er2 Er1 60.219(7) . . ?
O2 Er3 O8 142.06(12) . . ?
O2 Er3 O22 101.23(13) . . ?
O8 Er3 O22 91.71(14) . . ?
O2 Er3 O1 75.04(12) . . ?
O8 Er3 O1 142.89(12) . . ?
O22 Er3 O1 74.98(13) . . ?
O2 Er3 O11 72.44(11) . . ?
O8 Er3 O11 76.00(11) . . ?
O22 Er3 O11 77.28(12) . . ?
O1 Er3 O11 131.55(12) . . ?
O2 Er3 O21 86.92(13) . . ?
O8 Er3 O21 100.75(13) . . ?
O22 Er3 O21 147.94(13) . . ?
O1 Er3 O21 77.41(13) . . ?
O11 Er3 O21 134.29(12) . . ?
O2 Er3 O10 75.38(11) . . ?
O8 Er3 O10 71.35(12) . . ?
O22 Er3 O10 138.02(12) . . ?
O1 Er3 O10 139.52(12) . . ?
O11 Er3 O10 61.62(11) . . ?
O21 Er3 O10 74.01(12) . . ?
O2 Er3 O9 151.52(12) . . ?
O8 Er3 O9 65.59(12) . . ?
O22 Er3 O9 79.98(13) . . ?
O1 Er3 O9 77.91(12) . . ?
O11 Er3 O9 134.30(12) . . ?
O21 Er3 O9 78.60(13) . . ?
O10 Er3 O9 122.58(11) . . ?
O2 Er3 Er2 41.18(8) . . ?
O8 Er3 Er2 100.88(8) . . ?
O22 Er3 Er2 109.82(10) . . ?
O1 Er3 Er2 116.20(9) . . ?
O11 Er3 Er2 42.00(8) . . ?
O21 Er3 Er2 96.77(9) . . ?
O10 Er3 Er2 41.96(7) . . ?
O9 Er3 Er2 164.12(8) . . ?
O2 Er3 Er1 101.46(8) . . ?
O8 Er3 Er1 40.68(8) . . ?
O22 Er3 Er1 101.67(10) . . ?
O1 Er3 Er1 174.35(9) . . ?
O11 Er3 Er1 42.81(8) . . ?
O21 Er3 Er1 107.04(9) . . ?
O10 Er3 Er1 41.43(8) . . ?
O9 Er3 Er1 106.18(8) . . ?
Er2 Er3 Er1 60.332(6) . . ?
C1 O1 Er3 135.6(4) . . ?
C7 O2 Er3 135.1(3) . . ?
C7 O2 Er2 126.5(3) . . ?
Er3 O2 Er2 98.29(12) . . ?
C6 O3 C8 115.6(4) . . ?
C6 O3 Er2 118.4(3) . . ?
C8 O3 Er2 125.4(3) . . ?
C9 O4 Er2 136.3(4) . . ?
C15 O5 Er1 125.2(3) . . ?
C15 O5 Er2 135.2(3) . . ?
Er1 O5 Er2 99.61(11) . . ?
C14 O6 C16 115.7(4) . . ?
C14 O6 Er1 117.8(3) . . ?
C16 O6 Er1 125.3(3) . . ?
C17 O7 Er1 135.0(4) . . ?
C23 O8 Er3 125.2(3) . . ?
C23 O8 Er1 135.8(3) . . ?
Er3 O8 Er1 98.95(12) . . ?
C22 O9 C24 116.1(4) . . ?
C22 O9 Er3 116.9(3) . . ?
C24 O9 Er3 126.9(3) . . ?
Er1 O10 Er2 97.40(11) . . ?
Er1 O10 Er3 96.58(12) . . ?
Er2 O10 Er3 95.54(11) . . ?
Er3 O11 Er2 96.29(12) . . ?
Er3 O11 Er1 95.83(11) . . ?
Er2 O11 Er1 95.62(12) . . ?
O1 C1 C2 126.7(5) . . ?
C3 C2 C7 119.7(5) . . ?
C3 C2 C1 117.3(5) . . ?
C7 C2 C1 123.0(5) . . ?
C4 C3 C2 120.8(5) . . ?
C3 C4 C5 119.8(5) . . ?
C6 C5 C4 120.3(5) . . ?
C5 C6 C7 121.3(5) . . ?
C5 C6 O3 125.7(5) . . ?
C7 C6 O3 113.0(4) . . ?
O2 C7 C6 117.7(4) . . ?
O2 C7 C2 124.2(4) . . ?
C6 C7 C2 118.1(4) . . ?
O4 C9 C10 127.0(5) . . ?
C15 C10 C11 119.9(5) . . ?
C15 C10 C9 122.5(5) . . ?
C11 C10 C9 117.5(5) . . ?
C12 C11 C10 120.4(5) . . ?
C11 C12 C13 120.8(5) . . ?
C14 C13 C12 119.1(5) . . ?
C13 C14 O6 124.9(5) . . ?
C13 C14 C15 121.8(5) . . ?
O6 C14 C15 113.3(4) . . ?
O5 C15 C10 123.9(4) . . ?
O5 C15 C14 118.2(4) . . ?
C10 C15 C14 117.9(4) . . ?
O7 C17 C18 127.2(5) . . ?
C23 C18 C19 118.9(5) . . ?
C23 C18 C17 123.4(5) . . ?
C19 C18 C17 117.7(5) . . ?
C20 C19 C18 121.2(5) . . ?
C19 C20 C21 120.9(5) . . ?
C22 C21 C20 118.9(5) . . ?
C21 C22 O9 124.4(5) . . ?
C21 C22 C23 121.5(5) . . ?
O9 C22 C23 114.1(4) . . ?
O8 C23 C18 123.5(5) . . ?
O8 C23 C22 118.0(5) . . ?
C18 C23 C22 118.5(4) . . ?

loop_
_geom_bond_atom_site_label_1
_geom_bond_atom_site_label_2
_geom_bond_distance
_geom_bond_site_symmetry_2
_geom_bond_publ_flag
Er1 O5 2.295(3) . ?
Er1 O8 2.313(3) . ?
Er1 O23 2.329(3) . ?
Er1 O10 2.335(3) . ?
Er1 O7 2.338(3) . ?
Er1 O11 2.394(3) . ?
Er1 O6 2.509(3) . ?
Er1 Cl1 2.6608(11) . ?
Er1 Er3 3.5052(4) . ?
Er1 Er2 3.5091(3) . ?
Er2 O4 2.292(3) . ?
Er2 O5 2.298(3) . ?
Er2 O2 2.314(3) . ?
Er2 O25 2.316(3) . ?
Er2 O10 2.336(3) . ?
Er2 O11 2.341(3) . ?
Er2 O24 2.361(3) . ?
Er2 O3 2.511(3) . ?
Er2 Er3 3.4779(3) . ?
Er3 O2 2.284(3) . ?
Er3 O8 2.298(3) . ?
Er3 O22 2.319(3) . ?
Er3 O1 2.324(3) . ?
Er3 O11 2.328(3) . ?
Er3 O21 2.330(3) . ?
Er3 O10 2.361(3) . ?
Er3 O9 2.501(4) . ?
O1 C1 1.232(6) . ?
O2 C7 1.336(5) . ?
O3 C6 1.414(6) . ?
O3 C8 1.419(6) . ?
O4 C9 1.230(6) . ?
O5 C15 1.343(5) . ?
O6 C14 1.395(6) . ?
O6 C16 1.436(6) . ?
O7 C17 1.228(6) . ?
O8 C23 1.328(6) . ?
O9 C22 1.401(6) . ?
O9 C24 1.447(7) . ?
O42A O42A 1.42(11) 2_556 ?
C1 C2 1.427(7) . ?
C2 C3 1.410(7) . ?
C2 C7 1.411(7) . ?
C3 C4 1.361(7) . ?
C4 C5 1.398(8) . ?
C5 C6 1.375(7) . ?
C6 C7 1.398(7) . ?
C9 C10 1.430(7) . ?
C10 C15 1.386(7) . ?
C10 C11 1.417(7) . ?
C11 C12 1.356(8) . ?
C12 C13 1.385(8) . ?
C13 C14 1.380(7) . ?
C14 C15 1.405(7) . ?
C17 C18 1.442(8) . ?
C18 C23 1.407(7) . ?
C18 C19 1.407(7) . ?
C19 C20 1.355(9) . ?
C20 C21 1.396(8) . ?
C21 C22 1.380(7) . ?
C22 C23 1.408(7) . ?

loop_
_geom_torsion_atom_site_label_1
_geom_torsion_atom_site_label_2
_geom_torsion_atom_site_label_3
_geom_torsion_atom_site_label_4
_geom_torsion
_geom_torsion_site_symmetry_1
_geom_torsion_site_symmetry_2
_geom_torsion_site_symmetry_3
_geom_torsion_site_symmetry_4
_geom_torsion_publ_flag
Er3 O1 C1 C2 0.6(9) . . . . ?
O1 C1 C2 C3 -179.1(5) . . . . ?
O1 C1 C2 C7 1.2(8) . . . . ?
C7 C2 C3 C4 -0.7(7) . . . . ?
C1 C2 C3 C4 179.6(5) . . . . ?
C2 C3 C4 C5 -0.1(8) . . . . ?
C3 C4 C5 C6 1.0(8) . . . . ?
C4 C5 C6 C7 -1.1(7) . . . . ?
C4 C5 C6 O3 179.0(4) . . . . ?
C8 O3 C6 C5 -6.3(7) . . . . ?
Er2 O3 C6 C5 -178.2(4) . . . . ?
C8 O3 C6 C7 173.7(5) . . . . ?
Er2 O3 C6 C7 1.8(5) . . . . ?
Er3 O2 C7 C6 174.6(3) . . . . ?
Er2 O2 C7 C6 0.1(5) . . . . ?
Er3 O2 C7 C2 -7.0(7) . . . . ?
Er2 O2 C7 C2 178.5(3) . . . . ?
C5 C6 C7 O2 178.8(4) . . . . ?
O3 C6 C7 O2 -1.3(6) . . . . ?
C5 C6 C7 C2 0.3(7) . . . . ?
O3 C6 C7 C2 -179.8(4) . . . . ?
C3 C2 C7 O2 -177.8(4) . . . . ?
C1 C2 C7 O2 1.9(7) . . . . ?
C3 C2 C7 C6 0.6(7) . . . . ?
C1 C2 C7 C6 -179.7(5) . . . . ?
Er2 O4 C9 C10 -7.6(8) . . . . ?
O4 C9 C10 C15 -1.4(8) . . . . ?
O4 C9 C10 C11 -178.2(5) . . . . ?
C15 C10 C11 C12 1.8(8) . . . . ?
C9 C10 C11 C12 178.6(5) . . . . ?
C10 C11 C12 C13 -1.5(9) . . . . ?
C11 C12 C13 C14 0.7(8) . . . . ?
C12 C13 C14 O6 -179.1(5) . . . . ?
C12 C13 C14 C15 0.0(8) . . . . ?
C16 O6 C14 C13 7.2(7) . . . . ?
Er1 O6 C14 C13 176.0(4) . . . . ?
C16 O6 C14 C15 -171.9(4) . . . . ?
Er1 O6 C14 C15 -3.1(5) . . . . ?
Er1 O5 C15 C10 -175.2(3) . . . . ?
Er2 O5 C15 C10 5.1(7) . . . . ?
Er1 O5 C15 C14 5.2(6) . . . . ?
Er2 O5 C15 C14 -174.6(3) . . . . ?
C11 C10 C15 O5 179.2(4) . . . . ?
C9 C10 C15 O5 2.5(7) . . . . ?
C11 C10 C15 C14 -1.1(7) . . . . ?
C9 C10 C15 C14 -177.8(4) . . . . ?
C13 C14 C15 O5 180.0(4) . . . . ?
O6 C14 C15 O5 -0.9(6) . . . . ?
C13 C14 C15 C10 0.3(7) . . . . ?
O6 C14 C15 C10 179.4(4) . . . . ?
Er1 O7 C17 C18 6.0(8) . . . . ?
O7 C17 C18 C23 0.0(8) . . . . ?
O7 C17 C18 C19 178.5(5) . . . . ?
C23 C18 C19 C20 0.2(8) . . . . ?
C17 C18 C19 C20 -178.4(5) . . . . ?
C18 C19 C20 C21 0.1(9) . . . . ?
C19 C20 C21 C22 -0.6(9) . . . . ?
C20 C21 C22 O9 -179.2(5) . . . . ?
C20 C21 C22 C23 0.9(8) . . . . ?
C24 O9 C22 C21 0.2(7) . . . . ?
Er3 O9 C22 C21 -175.9(4) . . . . ?
C24 O9 C22 C23 -179.9(5) . . . . ?
Er3 O9 C22 C23 4.0(5) . . . . ?
Er3 O8 C23 C18 176.4(3) . . . . ?
Er1 O8 C23 C18 -4.3(7) . . . . ?
Er3 O8 C23 C22 -3.1(6) . . . . ?
Er1 O8 C23 C22 176.3(3) . . . . ?
C19 C18 C23 O8 -179.4(4) . . . . ?
C17 C18 C23 O8 -0.9(7) . . . . ?
C19 C18 C23 C22 0.0(7) . . . . ?
C17 C18 C23 C22 178.5(5) . . . . ?
C21 C22 C23 O8 178.9(5) . . . . ?
O9 C22 C23 O8 -1.0(6) . . . . ?
C21 C22 C23 C18 -0.6(7) . . . . ?
O9 C22 C23 C18 179.5(4) . . . . ?
